data_7113595
loop_
_publ_author_name
'Le Fur, Erwan'
'Demers, Eric'
'Maris, Thierry'
'Wuest, James D.'

_publ_section_title
;
 Excavations in molecular crystals
;
_journal_coden_ASTM CHCOFS
_journal_issue 24
_journal_name_full
;
 Chemical Communications (Cambridge, United Kingdom)
;
_journal_page_first 2966
_journal_page_last 2967
_journal_paper_doi 10.1039/b308355a
_journal_year 2003
_chemical_compound_source 'Synthesized by the authors. See text'
_chemical_formula_sum 'C50.6 H60.4 N24 O6.8'
_chemical_formula_weight 1113.63
_space_group_IT_number 88
_symmetry_cell_setting tetragonal
_symmetry_space_group_name_Hall '-I 4ad'
_symmetry_space_group_name_H-M 'I 41/a :2'
_atom_sites_solution_hydrogens geom
_atom_sites_solution_primary direct
_atom_sites_solution_secondary difmap
_audit_creation_method SHELXL-97
_cell_angle_alpha 90.00
_cell_angle_beta 90.00
_cell_angle_gamma 90.00
_cell_formula_units_Z 4
_cell_length_a 25.6490(6)
_cell_length_b 25.6490(6)
_cell_length_c 11.9420(4)
_cell_measurement_reflns_used 3567
_cell_measurement_temperature 223(2)
_cell_measurement_theta_max 38.61
_cell_measurement_theta_min 3.49
_cell_volume 7856.3(4)
_computing_cell_refinement 'SMART (Bruker, 1999)'
_computing_data_collection 'SMART (Bruker, 1999)'
_computing_data_reduction 'SAINT (Bruker, 1999)'
_computing_molecular_graphics 'XP (Bruker, 1999)'
_computing_publication_material 'UdMX (local program)'
_computing_structure_refinement 'SHELXL97 (Sheldrick, 1997)'
_computing_structure_solution 'SHELXS97 (Sheldrick, 1997)'
_diffrn_ambient_temperature 223(2)
_diffrn_detector_area_resol_mean 5.5
_diffrn_measured_fraction_theta_full 0.937
_diffrn_measured_fraction_theta_max 0.937
_diffrn_measurement_device_type 'Bruker AXS Smart 2K/Platform'
_diffrn_measurement_method \w
_diffrn_radiation_monochromator graphite
_diffrn_radiation_source 'Sealed Tube'
_diffrn_radiation_type CuK\a
_diffrn_radiation_wavelength 1.54180
_diffrn_reflns_av_R_equivalents 0.046
_diffrn_reflns_av_sigmaI/netI 0.2982
_diffrn_reflns_limit_h_max 20
_diffrn_reflns_limit_h_min -27
_diffrn_reflns_limit_k_max 25
_diffrn_reflns_limit_k_min -25
_diffrn_reflns_limit_l_max 12
_diffrn_reflns_limit_l_min -13
_diffrn_reflns_number 18629
_diffrn_reflns_theta_full 59.19
_diffrn_reflns_theta_max 59.19
_diffrn_reflns_theta_min 3.45
_diffrn_standards_decay_% 0.00
_diffrn_standards_number 5
_exptl_absorpt_coefficient_mu 0.550
_exptl_absorpt_correction_T_max 1.0000
_exptl_absorpt_correction_T_min 0.6400
_exptl_absorpt_correction_type multi-scan
_exptl_absorpt_process_details 'Sadabs (Sheldrick,1996)'
_exptl_crystal_colour Colourless
_exptl_crystal_density_diffrn 0.942
_exptl_crystal_density_method 'not measured'
_exptl_crystal_description block
_exptl_crystal_F_000 2346
_exptl_crystal_size_max 0.30
_exptl_crystal_size_mid 0.20
_exptl_crystal_size_min 0.15
_refine_diff_density_max 0.346
_refine_diff_density_min -0.233
_refine_diff_density_rms 0.066
_refine_ls_extinction_method none
_refine_ls_goodness_of_fit_ref 1.094
_refine_ls_hydrogen_treatment constr
_refine_ls_matrix_type full
_refine_ls_number_parameters 210
_refine_ls_number_reflns 2675
_refine_ls_number_restraints 75
_refine_ls_restrained_S_all 1.094
_refine_ls_R_factor_all 0.3808
_refine_ls_R_factor_gt 0.1196
_refine_ls_shift/su_max 0.001
_refine_ls_shift/su_mean 0.000
_refine_ls_structure_factor_coef Fsqd
_refine_ls_weighting_details 'calc w=1/[\s^2^(Fo^2^)+(0.0950P)^2^+17.5400P] where P=(Fo^2^+2Fc^2^)/3'
_refine_ls_weighting_scheme calc
_refine_ls_wR_factor_gt 0.3102
_refine_ls_wR_factor_ref 0.3579
_reflns_number_gt 559
_reflns_number_total 2675
_reflns_threshold_expression 'I > 2\s(I)'
_cod_duplicate_entry 7103905
_cod_data_source_file b308355a.txt
_cod_data_source_block jiw489
_cod_depositor_comments
;
The following automatic conversions were performed:

'_symmetry_cell_setting' value 'Tetragonal' changed to 'tetragonal'
according to
/usr/data/users/saulius/automatic-downloads/retrospective/RSC/lib/dictionaries/cif_core.dic
dictionary named 'cif_core.dic' version 2.4.2 from
2011-04-26.

'_geom_bond_publ_flag' value 'Y' changed to 'y'
according to
/usr/data/users/saulius/automatic-downloads/retrospective/RSC/lib/dictionaries/cif_core.dic
dictionary named 'cif_core.dic' version 2.4.2 from 2011-04-26 (31
time).

'_geom_angle_publ_flag' value 'Y' changed to 'y' according to
/usr/data/users/saulius/automatic-downloads/retrospective/RSC/lib/dictionaries/cif_core.dic
dictionary named 'cif_core.dic' version 2.4.2 from 2011-04-26 (37
times).

'_geom_torsion_publ_flag' value 'Y' changed to 'y' according
to
/usr/data/users/saulius/automatic-downloads/retrospective/RSC/lib/dictionaries/cif_core.dic
dictionary named 'cif_core.dic' version 2.4.2 from 2011-04-26 (39
times).

Automatic conversion script
Id: cif_fix_values 2281 2013-09-26 08:29:07Z andrius 
;
_cod_original_sg_symbol_H-M I41/a
_cod_original_formula_sum 'C50.60 H60.40 N24 O6.80'
_cod_database_code 7113595

loop_
_symmetry_equiv_pos_as_xyz
'x, y, z'
'-x+1/2, -y, z+1/2'
'-y+3/4, x+1/4, z+1/4'
'y+3/4, -x+3/4, z+3/4'
'x+1/2, y+1/2, z+1/2'
'-x+1, -y+1/2, z+1'
'-y+5/4, x+3/4, z+3/4'
'y+5/4, -x+5/4, z+5/4'
'-x, -y, -z'
'x-1/2, y, -z-1/2'
'y-3/4, -x-1/4, -z-1/4'
'-y-3/4, x-3/4, -z-3/4'
'-x+1/2, -y+1/2, -z+1/2'
'x, y+1/2, -z'
'y-1/4, -x+1/4, -z+1/4'
'-y-1/4, x-1/4, -z-1/4'

loop_
_atom_site_label
_atom_site_type_symbol
_atom_site_fract_x
_atom_site_fract_y
_atom_site_fract_z
_atom_site_U_iso_or_equiv
_atom_site_adp_type
_atom_site_occupancy
_atom_site_symmetry_multiplicity
_atom_site_calc_flag
_atom_site_refinement_flags
_atom_site_disorder_assembly
_atom_site_disorder_group
C1 C 0.5000 0.2500 0.3750 0.099(6) Uani 1 4 d SU . 1
N1 N 0.3774(4) 0.3793(3) 0.0755(8) 0.108(3) Uani 1 1 d U A 1
H1 H 0.3882 0.4114 0.0739 0.130 Uiso 1 1 calc . B 1
C2 C 0.4665(4) 0.2854(5) 0.2993(9) 0.087(3) Uani 1 1 d U A 1
N2 N 0.3206(4) 0.4116(4) -0.0506(8) 0.113(3) Uani 1 1 d U A 1
C3 C 0.4642(5) 0.3390(5) 0.3044(9) 0.100(4) Uani 1 1 d U A 1
H3 H 0.4840 0.3559 0.3599 0.120 Uiso 1 1 calc . C 1
N3 N 0.2527(4) 0.3553(4) -0.1240(8) 0.110(3) Uani 1 1 d U A 1
C4 C 0.4344(5) 0.3700(4) 0.2323(10) 0.112(4) Uani 1 1 d U A 1
H4 H 0.4339 0.4065 0.2403 0.134 Uiso 1 1 calc . D 1
N4 N 0.3181(4) 0.3192(4) -0.0006(8) 0.104(3) Uani 1 1 d U A 1
C5 C 0.4058(5) 0.3461(5) 0.1497(10) 0.097(4) Uani 1 1 d U A 1
N5 N 0.2577(4) 0.4413(4) -0.1764(8) 0.135(4) Uani 1 1 d U A 1
H5A H 0.2721 0.4720 -0.1746 0.162 Uiso 1 1 calc . E 1
H5B H 0.2303 0.4359 -0.2178 0.162 Uiso 1 1 calc . F 1
C6 C 0.4060(4) 0.2912(5) 0.1392(9) 0.099(4) Uani 1 1 d U A 1
H6 H 0.3862 0.2741 0.0840 0.118 Uiso 1 1 calc . G 1
N6 N 0.2532(4) 0.2677(4) -0.0780(8) 0.132(4) Uani 1 1 d DU A 1
H6A H 0.2254 0.2655 -0.1196 0.158 Uiso 1 1 calc . H 1
C7 C 0.4373(5) 0.2633(4) 0.2155(9) 0.103(4) Uani 1 1 d U A 1
H7 H 0.4383 0.2268 0.2084 0.123 Uiso 1 1 calc . I 1
C8 C 0.3348(5) 0.3688(6) 0.0044(11) 0.099(4) Uani 1 1 d U A 1
C9 C 0.2781(6) 0.4014(6) -0.1139(12) 0.115(4) Uani 1 1 d U A 1
C10 C 0.2762(5) 0.3148(6) -0.0670(12) 0.109(4) Uani 1 1 d U A 1
C11 C 0.2721(5) 0.2208(4) -0.0241(10) 0.157(5) Uani 1 1 d DU A 1
H11A H 0.2426 0.1998 0.0023 0.189 Uiso 1 1 calc R A 1
H11B H 0.2937 0.2300 0.0406 0.189 Uiso 1 1 calc R A 1
C12 C 0.3044(5) 0.1893(5) -0.1082(12) 0.210(7) Uani 1 1 d DU A 1
H12A H 0.2862 0.1873 -0.1803 0.252 Uiso 1 1 calc R A 1
H12B H 0.3100 0.1538 -0.0804 0.252 Uiso 1 1 calc R A 1
O1 O 0.3597(5) 0.2194(4) -0.1225(10) 0.232(5) Uani 1 1 d DU A 1
C13 C 0.3648(5) 0.2508(6) -0.2163(12) 0.141(7) Uani 0.70 1 d PDU A 1
O2 O 0.3286(4) 0.2600(4) -0.2726(9) 0.154(4) Uani 0.70 1 d PDU A 1
C14 C 0.4174(5) 0.2787(6) -0.2109(13) 0.147(6) Uani 0.70 1 d PDU A 1
H14A H 0.4381 0.2641 -0.1505 0.221 Uiso 0.70 1 calc PR A 1
H14B H 0.4118 0.3155 -0.1974 0.221 Uiso 0.70 1 calc PR A 1
H14C H 0.4357 0.2741 -0.2813 0.221 Uiso 0.70 1 calc PR A 1
O20 O 0.2941(8) 0.4217(8) 0.5142(19) 0.450 Uiso 1 1 d . J 2
C21 C 0.4710(12) 0.4689(11) 0.474(3) 0.450 Uiso 1 1 d . K 2
C22 C 0.3687(12) 0.3603(12) 0.598(3) 0.450 Uiso 1 1 d . L 2
C23 C 0.3483(13) 0.5856(13) 0.782(3) 0.450 Uiso 1 1 d . M 2
C24 C 0.3434(12) 0.5435(12) 0.559(2) 0.450 Uiso 1 1 d . N 2
C25 C 0.4014(13) 0.4988(12) 0.491(3) 0.450 Uiso 1 1 d . K 2

loop_
_atom_site_aniso_label
_atom_site_aniso_U_11
_atom_site_aniso_U_22
_atom_site_aniso_U_33
_atom_site_aniso_U_23
_atom_site_aniso_U_13
_atom_site_aniso_U_12
C1 0.105(11) 0.105(11) 0.087(18) 0.000 0.000 0.000
N1 0.115(9) 0.105(8) 0.104(8) 0.005(6) -0.017(5) -0.004(6)
C2 0.100(9) 0.093(8) 0.068(8) -0.006(7) 0.011(6) 0.002(8)
N2 0.130(9) 0.097(7) 0.114(9) 0.018(6) -0.033(6) -0.002(7)
C3 0.122(10) 0.096(7) 0.081(8) -0.007(7) -0.010(6) -0.009(8)
N3 0.094(8) 0.120(9) 0.116(8) 0.015(7) -0.006(6) -0.010(6)
C4 0.146(13) 0.086(8) 0.103(11) -0.015(7) -0.022(7) 0.003(7)
N4 0.119(9) 0.096(7) 0.096(8) 0.010(6) -0.014(6) -0.008(7)
C5 0.108(10) 0.099(8) 0.085(9) -0.003(7) -0.004(6) 0.003(8)
N5 0.144(9) 0.120(8) 0.141(9) 0.028(6) -0.044(7) -0.006(7)
C6 0.115(10) 0.098(8) 0.083(8) -0.009(7) -0.007(6) -0.013(8)
N6 0.133(9) 0.111(9) 0.152(9) 0.017(8) -0.044(7) -0.011(7)
C7 0.142(12) 0.090(8) 0.077(9) -0.002(6) -0.001(6) 0.000(7)
C8 0.090(10) 0.107(9) 0.099(10) 0.015(8) 0.005(6) 0.000(8)
C9 0.126(13) 0.108(9) 0.112(11) 0.021(9) -0.018(7) -0.009(8)
C10 0.100(12) 0.104(9) 0.123(13) 0.007(9) -0.001(7) -0.001(7)
C11 0.158(7) 0.158(7) 0.156(7) -0.002(5) -0.004(5) 0.004(5)
C12 0.207(8) 0.213(8) 0.210(8) -0.004(5) -0.005(5) -0.001(5)
O1 0.238(6) 0.228(6) 0.230(6) -0.016(5) 0.004(5) 0.007(5)
C13 0.146(8) 0.138(8) 0.140(8) -0.008(5) 0.006(5) 0.011(5)
O2 0.153(6) 0.162(6) 0.148(6) -0.012(4) -0.013(5) 0.013(5)
C14 0.143(8) 0.149(8) 0.150(8) -0.005(5) 0.007(5) -0.001(5)

loop_
_atom_type_symbol
_atom_type_description
_atom_type_scat_dispersion_real
_atom_type_scat_dispersion_imag
_atom_type_scat_source
C C 0.0181 0.0091 'International Tables Vol C Tables 4.2.6.8 and 6.1.1.4'
H H 0.0000 0.0000 'International Tables Vol C Tables 4.2.6.8 and 6.1.1.4'
N N 0.0311 0.0180 'International Tables Vol C Tables 4.2.6.8 and 6.1.1.4'
O O 0.0492 0.0322 'International Tables Vol C Tables 4.2.6.8 and 6.1.1.4'

loop_
_geom_angle_atom_site_label_1
_geom_angle_atom_site_label_2
_geom_angle_atom_site_label_3
_geom_angle
_geom_angle_site_symmetry_1
_geom_angle_site_symmetry_3
_geom_angle_publ_flag
C2 C1 C2 110.1(4) 6_554 16_656 y
C2 C1 C2 110.1(4) 6_554 11_666 y
C2 C1 C2 108.3(8) 16_656 11_666 y
C2 C1 C2 108.3(8) 6_554 . y
C2 C1 C2 110.1(4) 16_656 . y
C2 C1 C2 110.1(4) 11_666 . y
C8 N1 C5 131.0(11) . . y
C7 C2 C3 114.9(11) . . y
C7 C2 C1 119.2(11) . . y
C3 C2 C1 125.9(11) . . y
C8 N2 C9 109.8(12) . . y
C2 C3 C4 124.3(11) . . y
C9 N3 C10 113.8(13) . . y
C5 C4 C3 118.6(12) . . y
C10 N4 C8 111.2(13) . . y
C4 C5 C6 120.4(12) . . y
C4 C5 N1 116.9(13) . . y
C6 C5 N1 122.7(12) . . y
C7 C6 C5 116.8(11) . . y
C10 N6 C11 123.5(12) . . y
C2 C7 C6 124.9(12) . . y
N2 C8 N4 132.3(14) . . y
N2 C8 N1 110.7(13) . . y
N4 C8 N1 116.9(13) . . y
N2 C9 N3 127.2(14) . . y
N2 C9 N5 118.0(14) . . y
N3 C9 N5 114.8(14) . . y
N4 C10 N6 119.0(14) . . y
N4 C10 N3 125.3(14) . . y
N6 C10 N3 115.7(14) . . y
N6 C11 C12 109.2(10) . . y
C11 C12 O1 106.9(11) . . y
C13 O1 C12 116.3(12) . . y
O2 C13 O1 120.5(14) . . y
O2 C13 C14 129.1(14) . . y
O1 C13 C14 108.7(11) . . y
O20 C23 C22 149(4) 3 3 y

loop_
_geom_bond_atom_site_label_1
_geom_bond_atom_site_label_2
_geom_bond_distance
_geom_bond_site_symmetry_2
_geom_bond_publ_flag
C1 C2 1.542(11) 6_554 y
C1 C2 1.542(11) 16_656 y
C1 C2 1.542(11) 11_666 y
C1 C2 1.542(11) . y
N1 C8 1.409(12) . y
N1 C5 1.428(12) . y
C2 C7 1.373(13) . y
C2 C3 1.377(12) . y
N2 C8 1.328(13) . y
N2 C9 1.353(14) . y
C3 C4 1.401(13) . y
N3 C9 1.355(13) . y
N3 C10 1.382(13) . y
C4 C5 1.374(13) . y
N4 C10 1.340(13) . y
N4 C8 1.344(13) . y
C5 C6 1.415(13) . y
N5 C9 1.369(13) . y
C6 C7 1.409(12) . y
N6 C10 1.349(13) . y
N6 C11 1.449(5) . y
C11 C12 1.531(5) . y
C12 O1 1.624(14) . y
O1 C13 1.386(5) . y
C13 O2 1.170(5) . y
C13 C14 1.529(5) . y
O20 C23 1.20(3) 4_454 y
C21 C25 1.95(4) . y
C22 C23 1.57(3) 4_454 y
C23 O20 1.20(3) 3 y
C23 C22 1.57(3) 3 y

loop_
_geom_hbond_atom_site_label_D
_geom_hbond_atom_site_label_H
_geom_hbond_atom_site_label_A
_geom_hbond_distance_DH
_geom_hbond_distance_HA
_geom_hbond_distance_DA
_geom_hbond_angle_DHA
_geom_hbond_site_symmetry_A
N1 H1 N3 0.87 2.43 3.253(12) 158.4 3
N5 H5A O20 0.87 2.46 3.28(2) 157.4 3_554
N5 H5B N2 0.87 2.03 2.893(12) 172.6 4_454
N6 H6A O2 0.87 2.00 2.844(14) 162.9 13_554

loop_
_geom_torsion_atom_site_label_1
_geom_torsion_atom_site_label_2
_geom_torsion_atom_site_label_3
_geom_torsion_atom_site_label_4
_geom_torsion
_geom_torsion_site_symmetry_1
_geom_torsion_publ_flag
C2 C1 C2 C7 51.2(8) 6_554 y
C2 C1 C2 C7 -69.2(7) 16_656 y
C2 C1 C2 C7 171.5(10) 11_666 y
C2 C1 C2 C3 -126.2(12) 6_554 y
C2 C1 C2 C3 113.5(13) 16_656 y
C2 C1 C2 C3 -5.8(11) 11_666 y
C7 C2 C3 C4 0.9(18) . y
C1 C2 C3 C4 178.3(9) . y
C2 C3 C4 C5 -0.9(19) . y
C3 C4 C5 C6 1.0(18) . y
C3 C4 C5 N1 -177.8(10) . y
C8 N1 C5 C4 -160.6(12) . y
C8 N1 C5 C6 20.7(18) . y
C4 C5 C6 C7 -1.1(17) . y
N1 C5 C6 C7 177.6(10) . y
C3 C2 C7 C6 -1.0(17) . y
C1 C2 C7 C6 -178.6(9) . y
C5 C6 C7 C2 1.2(17) . y
C9 N2 C8 N4 7.2(19) . y
C9 N2 C8 N1 -176.8(10) . y
C10 N4 C8 N2 -6.9(19) . y
C10 N4 C8 N1 177.3(10) . y
C5 N1 C8 N2 -179.8(11) . y
C5 N1 C8 N4 -3.2(17) . y
C8 N2 C9 N3 -0.9(19) . y
C8 N2 C9 N5 179.7(11) . y
C10 N3 C9 N2 -4.0(19) . y
C10 N3 C9 N5 175.4(11) . y
C8 N4 C10 N6 -177.5(11) . y
C8 N4 C10 N3 0.2(17) . y
C11 N6 C10 N4 -1.9(19) . y
C11 N6 C10 N3 -179.8(10) . y
C9 N3 C10 N4 4.4(18) . y
C9 N3 C10 N6 -177.9(11) . y
C10 N6 C11 C12 -98.5(14) . y
N6 C11 C12 O1 74.4(13) . y
C11 C12 O1 C13 -99.8(14) . y
C12 O1 C13 O2 10(2) . y
C12 O1 C13 C14 175.9(11) . y
